data_4026457
loop_
_publ_author_name
'Akhilesh Kumar Verma'
'Satya Prakash Shukla'
'Jaspal Singh'
'Vineeta Rustagi'

_publ_section_title
;
 Synthesis of 5-Iodopyrrolo[1,2-a]quinolines and Indolo[1,2-a]quinolines
 via Iodine-Mediated Electrophilic and Regioselective 6-endo-dig Ring
 Closure
;
_journal_name_full 'Journal of Organic Chemistry'
_journal_page_first 5670
_journal_page_last 5684
_journal_paper_doi 10.1021/jo200638k
_journal_volume 76
_journal_year 2011
_chemical_formula_moiety 'C24 H18 I N O'
_chemical_formula_sum 'C24 H18 I N O'
_chemical_formula_weight 463.29
_chemical_melting_point 429
_chemical_name_common HETROCYCLIC
_chemical_name_systematic INDOLOQUINOLINE
_space_group_IT_number 2
_symmetry_cell_setting triclinic
_symmetry_space_group_name_Hall '-P 1'
_symmetry_space_group_name_H-M 'P -1'
_atom_sites_solution_hydrogens geom
_atom_sites_solution_primary direct
_atom_sites_solution_secondary difmap
_audit_creation_method SHELXL-97
_cell_angle_alpha 89.215(5)
_cell_angle_beta 81.700(5)
_cell_angle_gamma 61.836(5)
_cell_formula_units_Z 4
_cell_length_a 10.733(5)
_cell_length_b 11.104(5)
_cell_length_c 18.129(5)
_cell_measurement_reflns_used 16057
_cell_measurement_temperature 296(2)
_cell_measurement_theta_max 29.0054
_cell_measurement_theta_min 3.1745
_cell_volume 1881.2(13)
_computing_structure_refinement 'SHELXL-97 (Sheldrick, 1997)'
_computing_structure_solution 'SHELXS-97 (Sheldrick, 1990)'
_diffrn_ambient_temperature 296(2)
_diffrn_detector_area_resol_mean 15.9853
_diffrn_measured_fraction_theta_full 0.992
_diffrn_measured_fraction_theta_max 0.992
_diffrn_measurement_device_type 'Xcalibur, Sapphire3'
_diffrn_measurement_method '\w scans'
_diffrn_radiation_monochromator graphite
_diffrn_radiation_source 'fine-focus sealed tube'
_diffrn_radiation_type MoK\a
_diffrn_radiation_wavelength 0.71073
_diffrn_reflns_av_R_equivalents 0.0323
_diffrn_reflns_av_sigmaI/netI 0.0299
_diffrn_reflns_limit_h_max 13
_diffrn_reflns_limit_h_min -13
_diffrn_reflns_limit_k_max 14
_diffrn_reflns_limit_k_min -13
_diffrn_reflns_limit_l_max 23
_diffrn_reflns_limit_l_min -22
_diffrn_reflns_number 26052
_diffrn_reflns_theta_full 27.00
_diffrn_reflns_theta_max 27.00
_diffrn_reflns_theta_min 3.18
_diffrn_standards_decay_% 0
_exptl_absorpt_coefficient_mu 1.716
_exptl_absorpt_correction_T_max 0.7476
_exptl_absorpt_correction_T_min 0.6639
_exptl_absorpt_correction_type multi-scan
_exptl_absorpt_process_details
;
CrysAlisPro, Oxford Diffraction Ltd.,
Version 1.171.33.66 (release 28-04-2010 CrysAlis171 .NET)
(compiled Apr 28 2010,14:27:37)
empirical absorption correction using spherical harmonics,
 implemented in SCALE3 ABSPACK scaling algorithm.
;
_exptl_crystal_colour YELLOW
_exptl_crystal_density_diffrn 1.636
_exptl_crystal_description BLOCK
_exptl_crystal_F_000 920
_exptl_crystal_size_max 0.26
_exptl_crystal_size_mid 0.22
_exptl_crystal_size_min 0.18
_refine_diff_density_max 2.027
_refine_diff_density_min -1.986
_refine_diff_density_rms 0.115
_refine_ls_extinction_method none
_refine_ls_goodness_of_fit_ref 1.058
_refine_ls_hydrogen_treatment constr
_refine_ls_matrix_type full
_refine_ls_number_parameters 487
_refine_ls_number_reflns 8141
_refine_ls_number_restraints 0
_refine_ls_restrained_S_all 1.058
_refine_ls_R_factor_all 0.0627
_refine_ls_R_factor_gt 0.0523
_refine_ls_shift/su_max 0.002
_refine_ls_shift/su_mean 0.000
_refine_ls_structure_factor_coef Fsqd
_refine_ls_weighting_details 'calc w=1/[\s^2^(Fo^2^)+(0.0588P)^2^+4.3737P] where P=(Fo^2^+2Fc^2^)/3'
_refine_ls_weighting_scheme calc
_refine_ls_wR_factor_gt 0.1219
_refine_ls_wR_factor_ref 0.1271
_reflns_number_gt 6980
_reflns_number_total 8141
_reflns_threshold_expression >2sigma(I)
_cod_data_source_file jo200638k_si_002.cif
_cod_data_source_block shelxl
_cod_database_code 4026457

loop_
_symmetry_equiv_pos_as_xyz
'x, y, z'
'-x, -y, -z'

loop_
_atom_site_label
_atom_site_type_symbol
_atom_site_fract_x
_atom_site_fract_y
_atom_site_fract_z
_atom_site_U_iso_or_equiv
_atom_site_adp_type
_atom_site_occupancy
_atom_site_symmetry_multiplicity
_atom_site_calc_flag
_atom_site_refinement_flags
C1 C 1.1098(4) -0.3113(4) 1.0817(2) 0.0251(7) Uani 1 1 d .
C2 C 1.0010(4) -0.3157(4) 1.1294(2) 0.0281(8) Uani 1 1 d .
C3 C 1.0610(4) -0.3882(4) 1.1919(2) 0.0275(8) Uani 1 1 d .
C4 C 1.2081(4) -0.4276(4) 1.1801(2) 0.0264(7) Uani 1 1 d .
C5 C 1.2977(4) -0.5150(5) 1.2278(2) 0.0380(9) Uani 1 1 d .
H5 H 1.3958 -0.5456 1.2190 0.046 Uiso 1 1 calc R
C6 C 1.2351(5) -0.5544(5) 1.2887(3) 0.0468(11) Uani 1 1 d .
H6 H 1.2928 -0.6140 1.3207 0.056 Uiso 1 1 calc R
C7 C 1.0888(5) -0.5078(5) 1.3034(3) 0.0479(11) Uani 1 1 d .
H7 H 1.0493 -0.5310 1.3467 0.058 Uiso 1 1 calc R
C8 C 1.0022(5) -0.4278(4) 1.2546(2) 0.0361(9) Uani 1 1 d .
H8 H 0.9047 -0.4001 1.2635 0.043 Uiso 1 1 calc R
C9 C 0.8458(5) -0.2585(5) 1.1238(3) 0.0455(11) Uani 1 1 d .
H9A H 0.7981 -0.2791 1.1671 0.068 Uiso 1 1 calc R
H9B H 0.8361 -0.2987 1.0798 0.068 Uiso 1 1 calc R
H9C H 0.8036 -0.1611 1.1207 0.068 Uiso 1 1 calc R
C10 C 1.1181(4) -0.2661(4) 1.0076(2) 0.0270(8) Uani 1 1 d .
C11 C 1.2416(4) -0.2722(4) 0.9740(2) 0.0290(8) Uani 1 1 d .
C12 C 1.3645(4) -0.3157(4) 1.0124(2) 0.0279(8) Uani 1 1 d .
C13 C 1.4890(4) -0.3097(4) 0.9824(2) 0.0358(9) Uani 1 1 d .
H13 H 1.4967 -0.2798 0.9347 0.043 Uiso 1 1 calc R
C14 C 1.6000(5) -0.3473(5) 1.0222(3) 0.0443(11) Uani 1 1 d .
H14 H 1.6830 -0.3451 1.0007 0.053 Uiso 1 1 calc R
C15 C 1.5889(5) -0.3878(5) 1.0934(3) 0.0431(11) Uani 1 1 d .
H15 H 1.6629 -0.4094 1.1208 0.052 Uiso 1 1 calc R
C16 C 1.4696(4) -0.3968(4) 1.1245(2) 0.0348(9) Uani 1 1 d .
H16 H 1.4631 -0.4250 1.1728 0.042 Uiso 1 1 calc R
C17 C 1.3580(4) -0.3636(4) 1.0838(2) 0.0264(8) Uani 1 1 d .
C18 C 0.9921(4) -0.2249(4) 0.9690(2) 0.0280(8) Uani 1 1 d .
C19 C 0.9788(4) -0.3217(4) 0.9281(2) 0.0357(9) Uani 1 1 d .
H19 H 1.0509 -0.4122 0.9237 0.043 Uiso 1 1 calc R
C20 C 0.8605(5) -0.2860(4) 0.8939(3) 0.0377(9) Uani 1 1 d .
H20 H 0.8540 -0.3519 0.8659 0.045 Uiso 1 1 calc R
C21 C 0.7515(4) -0.1524(4) 0.9012(2) 0.0332(9) Uani 1 1 d .
C22 C 0.7623(4) -0.0547(4) 0.9409(2) 0.0367(9) Uani 1 1 d .
H22 H 0.6893 0.0353 0.9457 0.044 Uiso 1 1 calc R
C23 C 0.8832(4) -0.0913(4) 0.9739(2) 0.0348(9) Uani 1 1 d .
H23 H 0.8912 -0.0243 0.9999 0.042 Uiso 1 1 calc R
C24 C 0.5213(6) 0.0057(6) 0.8739(3) 0.0671(17) Uani 1 1 d .
H24A H 0.4502 0.0092 0.8461 0.101 Uiso 1 1 calc R
H24B H 0.5536 0.0693 0.8552 0.101 Uiso 1 1 calc R
H24C H 0.4808 0.0296 0.9257 0.101 Uiso 1 1 calc R
C25 C 0.7723(4) 0.1182(4) 1.5071(2) 0.0293(8) Uani 1 1 d .
C26 C 0.8212(4) 0.1891(4) 1.5447(2) 0.0332(9) Uani 1 1 d .
C27 C 0.8500(4) 0.1273(4) 1.6136(2) 0.0334(9) Uani 1 1 d .
C28 C 0.8156(4) 0.0204(4) 1.6175(2) 0.0309(8) Uani 1 1 d .
C29 C 0.8165(5) -0.0457(4) 1.6838(2) 0.0387(10) Uani 1 1 d .
H29 H 0.7882 -0.1131 1.6877 0.046 Uiso 1 1 calc R
C30 C 0.8605(5) -0.0084(5) 1.7430(2) 0.0459(11) Uani 1 1 d .
H30 H 0.8615 -0.0512 1.7875 0.055 Uiso 1 1 calc R
C31 C 0.9034(6) 0.0919(5) 1.7378(3) 0.0499(12) Uani 1 1 d .
H31 H 0.9365 0.1124 1.7781 0.060 Uiso 1 1 calc R
C32 C 0.8976(5) 0.1607(5) 1.6744(3) 0.0423(10) Uani 1 1 d .
H32 H 0.9249 0.2288 1.6716 0.051 Uiso 1 1 calc R
C33 C 0.8409(6) 0.3106(5) 1.5226(3) 0.0467(11) Uani 1 1 d .
H33A H 0.8757 0.3377 1.5618 0.070 Uiso 1 1 calc R
H33B H 0.7510 0.3850 1.5145 0.070 Uiso 1 1 calc R
H33C H 0.9088 0.2867 1.4775 0.070 Uiso 1 1 calc R
C34 C 0.7160(4) 0.1385(4) 1.4376(2) 0.0317(8) Uani 1 1 d .
C35 C 0.6863(5) 0.0439(4) 1.4115(2) 0.0357(9) Uani 1 1 d .
C36 C 0.7134(5) -0.0810(4) 1.4493(2) 0.0357(9) Uani 1 1 d .
C37 C 0.7042(6) -0.1896(5) 1.4172(3) 0.0526(13) Uani 1 1 d .
H37 H 0.6745 -0.1812 1.3708 0.063 Uiso 1 1 calc R
C38 C 0.7382(7) -0.3082(6) 1.4526(3) 0.0595(15) Uani 1 1 d .
H38 H 0.7296 -0.3787 1.4308 0.071 Uiso 1 1 calc R
C39 C 0.7843(6) -0.3227(5) 1.5197(3) 0.0499(12) Uani 1 1 d .
H39 H 0.8099 -0.4044 1.5430 0.060 Uiso 1 1 calc R
C40 C 0.7936(6) -0.2175(5) 1.5534(3) 0.0425(10) Uani 1 1 d .
H40 H 0.8232 -0.2281 1.5999 0.051 Uiso 1 1 calc R
C41 C 0.7593(4) -0.0958(4) 1.5188(2) 0.0297(8) Uani 1 1 d .
C42 C 0.6921(4) 0.2639(4) 1.3979(2) 0.0312(8) Uani 1 1 d .
C43 C 0.7977(5) 0.2629(4) 1.3438(2) 0.0377(9) Uani 1 1 d .
H43 H 0.8843 0.1830 1.3323 0.045 Uiso 1 1 calc R
C44 C 0.7762(5) 0.3787(4) 1.3068(2) 0.0373(9) Uani 1 1 d .
H44 H 0.8486 0.3770 1.2711 0.045 Uiso 1 1 calc R
C45 C 0.6471(4) 0.4974(4) 1.3228(2) 0.0313(8) Uani 1 1 d .
C46 C 0.5406(5) 0.5008(4) 1.3761(3) 0.0403(10) Uani 1 1 d .
H46 H 0.4539 0.5806 1.3873 0.048 Uiso 1 1 calc R
C47 C 0.5642(5) 0.3835(4) 1.4132(2) 0.0398(10) Uani 1 1 d .
H47 H 0.4920 0.3855 1.4491 0.048 Uiso 1 1 calc R
C48 C 0.5042(6) 0.7319(5) 1.2987(3) 0.0504(12) Uani 1 1 d .
H48A H 0.5100 0.8008 1.2680 0.076 Uiso 1 1 calc R
H48B H 0.4873 0.7615 1.3504 0.076 Uiso 1 1 calc R
H48C H 0.4271 0.7173 1.2881 0.076 Uiso 1 1 calc R
N1 N 1.2365(3) -0.3751(3) 1.11375(17) 0.0258(6) Uani 1 1 d .
N2 N 0.7721(4) 0.0107(3) 1.54979(18) 0.0297(7) Uani 1 1 d .
O1 O 0.6383(4) -0.1279(4) 0.8660(2) 0.0522(9) Uani 1 1 d .
O2 O 0.6354(3) 0.6073(3) 1.28332(18) 0.0433(7) Uani 1 1 d .
I1 I 1.25560(3) -0.21211(3) 0.864128(16) 0.04602(11) Uani 1 1 d .
I2 I 0.59900(5) 0.07618(4) 1.311822(19) 0.06019(13) Uani 1 1 d .

loop_
_atom_site_aniso_label
_atom_site_aniso_U_11
_atom_site_aniso_U_22
_atom_site_aniso_U_33
_atom_site_aniso_U_23
_atom_site_aniso_U_13
_atom_site_aniso_U_12
C1 0.0260(17) 0.0263(18) 0.0273(18) -0.0014(14) -0.0058(14) -0.0154(15)
C2 0.0258(18) 0.0294(19) 0.035(2) -0.0001(15) -0.0051(15) -0.0176(16)
C3 0.0298(18) 0.0281(19) 0.033(2) -0.0033(15) -0.0022(15) -0.0211(16)
C4 0.0283(18) 0.0275(18) 0.0275(19) 0.0003(14) -0.0032(14) -0.0168(15)
C5 0.029(2) 0.044(2) 0.037(2) 0.0073(18) -0.0053(16) -0.0149(18)
C6 0.049(3) 0.052(3) 0.039(3) 0.020(2) -0.015(2) -0.022(2)
C7 0.054(3) 0.052(3) 0.040(3) 0.014(2) -0.001(2) -0.029(2)
C8 0.035(2) 0.040(2) 0.038(2) 0.0023(18) 0.0020(17) -0.0240(19)
C9 0.031(2) 0.064(3) 0.050(3) 0.013(2) -0.0106(19) -0.028(2)
C10 0.0267(18) 0.0250(18) 0.031(2) -0.0012(14) -0.0051(14) -0.0137(15)
C11 0.035(2) 0.0291(19) 0.0262(19) -0.0003(14) -0.0038(15) -0.0188(16)
C12 0.0274(18) 0.0287(19) 0.032(2) -0.0049(15) 0.0001(14) -0.0181(16)
C13 0.036(2) 0.043(2) 0.036(2) -0.0045(17) 0.0053(17) -0.0275(19)
C14 0.034(2) 0.056(3) 0.058(3) -0.009(2) 0.003(2) -0.036(2)
C15 0.034(2) 0.055(3) 0.054(3) -0.004(2) -0.0090(19) -0.032(2)
C16 0.033(2) 0.046(2) 0.036(2) -0.0021(18) -0.0078(16) -0.0267(19)
C17 0.0221(17) 0.0281(18) 0.032(2) -0.0066(15) -0.0002(14) -0.0154(15)
C18 0.0319(19) 0.0321(19) 0.0228(18) 0.0013(14) -0.0055(14) -0.0171(16)
C19 0.034(2) 0.0235(19) 0.046(2) -0.0052(17) -0.0096(17) -0.0095(16)
C20 0.039(2) 0.034(2) 0.045(2) -0.0072(18) -0.0109(18) -0.0198(19)
C21 0.033(2) 0.041(2) 0.029(2) 0.0058(16) -0.0090(16) -0.0197(18)
C22 0.035(2) 0.028(2) 0.043(2) 0.0028(17) -0.0113(17) -0.0104(17)
C23 0.039(2) 0.028(2) 0.041(2) -0.0035(16) -0.0099(17) -0.0176(17)
C24 0.047(3) 0.073(4) 0.063(4) 0.004(3) -0.030(3) -0.008(3)
C25 0.039(2) 0.0285(19) 0.0277(19) 0.0026(15) -0.0052(15) -0.0225(17)
C26 0.040(2) 0.033(2) 0.034(2) 0.0024(16) -0.0047(17) -0.0243(18)
C27 0.038(2) 0.031(2) 0.036(2) -0.0025(16) -0.0070(17) -0.0195(17)
C28 0.036(2) 0.031(2) 0.028(2) -0.0014(15) -0.0075(15) -0.0171(17)
C29 0.047(2) 0.036(2) 0.034(2) 0.0036(17) -0.0059(18) -0.021(2)
C30 0.057(3) 0.050(3) 0.026(2) 0.0023(19) -0.0058(19) -0.022(2)
C31 0.064(3) 0.051(3) 0.035(2) -0.006(2) -0.014(2) -0.025(2)
C32 0.049(3) 0.042(2) 0.043(3) -0.0071(19) -0.010(2) -0.027(2)
C33 0.064(3) 0.044(3) 0.050(3) 0.007(2) -0.013(2) -0.040(2)
C34 0.039(2) 0.031(2) 0.030(2) 0.0033(15) -0.0027(16) -0.0218(17)
C35 0.051(2) 0.039(2) 0.030(2) 0.0091(17) -0.0119(17) -0.030(2)
C36 0.051(2) 0.037(2) 0.035(2) 0.0050(17) -0.0087(18) -0.033(2)
C37 0.090(4) 0.056(3) 0.041(3) 0.009(2) -0.023(3) -0.055(3)
C38 0.108(5) 0.053(3) 0.049(3) 0.003(2) -0.020(3) -0.062(3)
C39 0.083(4) 0.039(2) 0.044(3) 0.010(2) -0.011(2) -0.042(3)
C40 0.069(3) 0.040(2) 0.034(2) 0.0080(18) -0.012(2) -0.038(2)
C41 0.037(2) 0.032(2) 0.0289(19) 0.0015(15) -0.0030(15) -0.0238(17)
C42 0.041(2) 0.031(2) 0.0274(19) 0.0064(15) -0.0068(16) -0.0213(17)
C43 0.035(2) 0.033(2) 0.042(2) 0.0030(17) 0.0006(17) -0.0154(18)
C44 0.038(2) 0.038(2) 0.037(2) 0.0051(17) 0.0007(17) -0.0210(19)
C45 0.040(2) 0.033(2) 0.030(2) 0.0075(16) -0.0109(16) -0.0232(18)
C46 0.033(2) 0.033(2) 0.048(3) 0.0064(18) 0.0004(18) -0.0121(18)
C47 0.039(2) 0.041(2) 0.038(2) 0.0096(18) 0.0041(18) -0.0208(19)
C48 0.060(3) 0.038(2) 0.059(3) 0.016(2) -0.020(2) -0.025(2)
N1 0.0239(15) 0.0321(16) 0.0264(16) -0.0003(12) -0.0036(12) -0.0175(13)
N2 0.0415(18) 0.0283(16) 0.0291(17) 0.0032(13) -0.0078(13) -0.0240(15)
O1 0.0447(18) 0.056(2) 0.058(2) 0.0005(16) -0.0260(16) -0.0208(16)
O2 0.0497(18) 0.0365(16) 0.0475(18) 0.0161(13) -0.0076(14) -0.0238(14)
I1 0.05467(19) 0.0588(2) 0.02847(16) 0.00790(12) -0.00292(12) -0.03117(16)
I2 0.0985(3) 0.0651(2) 0.0416(2) 0.01612(16) -0.03520(18) -0.0526(2)

loop_
_atom_type_symbol
_atom_type_description
_atom_type_scat_dispersion_real
_atom_type_scat_dispersion_imag
_atom_type_scat_source
C C 0.0033 0.0016 'International Tables Vol C Tables 4.2.6.8 and 6.1.1.4'
H H 0.0000 0.0000 'International Tables Vol C Tables 4.2.6.8 and 6.1.1.4'
N N 0.0061 0.0033 'International Tables Vol C Tables 4.2.6.8 and 6.1.1.4'
O O 0.0106 0.0060 'International Tables Vol C Tables 4.2.6.8 and 6.1.1.4'
I I -0.4742 1.8119 'International Tables Vol C Tables 4.2.6.8 and 6.1.1.4'

loop_
_geom_angle_atom_site_label_1
_geom_angle_atom_site_label_2
_geom_angle_atom_site_label_3
_geom_angle
C2 C1 N1 109.0(3)
C2 C1 C10 132.5(3)
N1 C1 C10 118.3(3)
C1 C2 C3 107.1(3)
C1 C2 C9 130.5(4)
C3 C2 C9 122.4(4)
C8 C3 C4 119.8(4)
C8 C3 C2 132.0(4)
C4 C3 C2 108.1(3)
N1 C4 C5 132.0(4)
N1 C4 C3 107.2(3)
C5 C4 C3 120.6(4)
C6 C5 C4 117.5(4)
C6 C5 H5 121.2
C4 C5 H5 121.2
C5 C6 C7 121.9(4)
C5 C6 H6 119.0
C7 C6 H6 119.0
C8 C7 C6 120.4(4)
C8 C7 H7 119.8
C6 C7 H7 119.8
C7 C8 C3 119.5(4)
C7 C8 H8 120.3
C3 C8 H8 120.3
C2 C9 H9A 109.5
C2 C9 H9B 109.5
H9A C9 H9B 109.5
C2 C9 H9C 109.5
H9A C9 H9C 109.5
H9B C9 H9C 109.5
C11 C10 C1 119.3(3)
C11 C10 C18 122.9(4)
C1 C10 C18 117.6(3)
C10 C11 C12 121.8(4)
C10 C11 I1 119.2(3)
C12 C11 I1 118.9(3)
C17 C12 C13 117.7(4)
C17 C12 C11 118.7(3)
C13 C12 C11 123.5(4)
C14 C13 C12 121.3(4)
C14 C13 H13 119.4
C12 C13 H13 119.4
C15 C14 C13 120.2(4)
C15 C14 H14 119.9
C13 C14 H14 119.9
C14 C15 C16 120.4(4)
C14 C15 H15 119.8
C16 C15 H15 119.8
C15 C16 C17 120.0(4)
C15 C16 H16 120.0
C17 C16 H16 120.0
C16 C17 C12 120.3(3)
C16 C17 N1 121.1(4)
C12 C17 N1 118.7(3)
C23 C18 C19 117.8(4)
C23 C18 C10 121.8(4)
C19 C18 C10 120.3(3)
C20 C19 C18 121.1(4)
C20 C19 H19 119.5
C18 C19 H19 119.5
C19 C20 C21 120.0(4)
C19 C20 H20 120.0
C21 C20 H20 120.0
O1 C21 C22 124.4(4)
O1 C21 C20 115.5(4)
C22 C21 C20 120.1(4)
C21 C22 C23 119.4(4)
C21 C22 H22 120.3
C23 C22 H22 120.3
C18 C23 C22 121.6(4)
C18 C23 H23 119.2
C22 C23 H23 119.2
O1 C24 H24A 109.5
O1 C24 H24B 109.5
H24A C24 H24B 109.5
O1 C24 H24C 109.5
H24A C24 H24C 109.5
H24B C24 H24C 109.5
C26 C25 N2 109.7(3)
C26 C25 C34 132.5(4)
N2 C25 C34 117.7(3)
C25 C26 C27 106.5(3)
C25 C26 C33 129.7(4)
C27 C26 C33 123.7(4)
C28 C27 C32 119.8(4)
C28 C27 C26 109.1(4)
C32 C27 C26 131.1(4)
N2 C28 C27 107.1(3)
N2 C28 C29 132.2(4)
C27 C28 C29 120.4(4)
C30 C29 C28 118.2(4)
C30 C29 H29 120.9
C28 C29 H29 120.9
C29 C30 C31 121.5(4)
C29 C30 H30 119.2
C31 C30 H30 119.2
C32 C31 C30 120.8(4)
C32 C31 H31 119.6
C30 C31 H31 119.6
C31 C32 C27 119.1(4)
C31 C32 H32 120.4
C27 C32 H32 120.4
C26 C33 H33A 109.5
C26 C33 H33B 109.5
H33A C33 H33B 109.5
C26 C33 H33C 109.5
H33A C33 H33C 109.5
H33B C33 H33C 109.5
C35 C34 C25 118.7(4)
C35 C34 C42 122.5(4)
C25 C34 C42 118.8(4)
C34 C35 C36 122.5(4)
C34 C35 I2 118.7(3)
C36 C35 I2 118.8(3)
C37 C36 C41 118.6(4)
C37 C36 C35 123.0(4)
C41 C36 C35 118.3(4)
C38 C37 C36 121.3(5)
C38 C37 H37 119.3
C36 C37 H37 119.3
C39 C38 C37 119.9(5)
C39 C38 H38 120.1
C37 C38 H38 120.1
C38 C39 C40 120.5(4)
C38 C39 H39 119.7
C40 C39 H39 119.7
C39 C40 C41 120.7(4)
C39 C40 H40 119.6
C41 C40 H40 119.6
N2 C41 C40 122.4(4)
N2 C41 C36 118.6(3)
C40 C41 C36 118.9(4)
C47 C42 C43 118.2(4)
C47 C42 C34 121.2(4)
C43 C42 C34 120.5(4)
C44 C43 C42 120.8(4)
C44 C43 H43 119.6
C42 C43 H43 119.6
C43 C44 C45 120.1(4)
C43 C44 H44 120.0
C45 C44 H44 120.0
O2 C45 C46 123.9(4)
O2 C45 C44 116.0(4)
C46 C45 C44 120.1(4)
C45 C46 C47 119.1(4)
C45 C46 H46 120.4
C47 C46 H46 120.4
C42 C47 C46 121.7(4)
C42 C47 H47 119.2
C46 C47 H47 119.2
O2 C48 H48A 109.5
O2 C48 H48B 109.5
H48A C48 H48B 109.5
O2 C48 H48C 109.5
H48A C48 H48C 109.5
H48B C48 H48C 109.5
C4 N1 C17 129.9(3)
C4 N1 C1 108.4(3)
C17 N1 C1 121.1(3)
C41 N2 C28 129.4(3)
C41 N2 C25 121.8(3)
C28 N2 C25 107.4(3)
C21 O1 C24 117.9(4)
C45 O2 C48 117.6(4)

loop_
_geom_bond_atom_site_label_1
_geom_bond_atom_site_label_2
_geom_bond_distance
C1 C2 1.369(5)
C1 N1 1.414(5)
C1 C10 1.433(5)
C2 C3 1.430(6)
C2 C9 1.495(5)
C3 C8 1.387(5)
C3 C4 1.409(5)
C4 N1 1.387(5)
C4 C5 1.397(6)
C5 C6 1.382(6)
C5 H5 0.9300
C6 C7 1.385(7)
C6 H6 0.9300
C7 C8 1.367(7)
C7 H7 0.9300
C8 H8 0.9300
C9 H9A 0.9600
C9 H9B 0.9600
C9 H9C 0.9600
C10 C11 1.348(5)
C10 C18 1.487(5)
C11 C12 1.454(5)
C11 I1 2.099(4)
C12 C17 1.397(6)
C12 C13 1.400(5)
C13 C14 1.372(6)
C13 H13 0.9300
C14 C15 1.369(7)
C14 H14 0.9300
C15 C16 1.371(6)
C15 H15 0.9300
C16 C17 1.396(5)
C16 H16 0.9300
C17 N1 1.400(5)
C18 C23 1.383(6)
C18 C19 1.386(6)
C19 C20 1.378(6)
C19 H19 0.9300
C20 C21 1.382(6)
C20 H20 0.9300
C21 O1 1.366(5)
C21 C22 1.368(6)
C22 C23 1.388(6)
C22 H22 0.9300
C23 H23 0.9300
C24 O1 1.412(6)
C24 H24A 0.9600
C24 H24B 0.9600
C24 H24C 0.9600
C25 C26 1.367(6)
C25 N2 1.414(5)
C25 C34 1.444(6)
C26 C27 1.419(6)
C26 C33 1.502(6)
C27 C28 1.398(6)
C27 C32 1.403(6)
C28 N2 1.397(5)
C28 C29 1.399(6)
C29 C30 1.374(7)
C29 H29 0.9300
C30 C31 1.390(7)
C30 H30 0.9300
C31 C32 1.364(7)
C31 H31 0.9300
C32 H32 0.9300
C33 H33A 0.9600
C33 H33B 0.9600
C33 H33C 0.9600
C34 C35 1.343(6)
C34 C42 1.487(5)
C35 C36 1.457(6)
C35 I2 2.104(4)
C36 C37 1.397(6)
C36 C41 1.398(6)
C37 C38 1.368(7)
C37 H37 0.9300
C38 C39 1.357(7)
C38 H38 0.9300
C39 C40 1.377(6)
C39 H39 0.9300
C40 C41 1.390(6)
C40 H40 0.9300
C41 N2 1.389(5)
C42 C47 1.380(6)
C42 C43 1.384(6)
C43 C44 1.378(6)
C43 H43 0.9300
C44 C45 1.383(6)
C44 H44 0.9300
C45 O2 1.368(5)
C45 C46 1.373(6)
C46 C47 1.387(6)
C46 H46 0.9300
C47 H47 0.9300
C48 O2 1.426(6)
C48 H48A 0.9600
C48 H48B 0.9600
C48 H48C 0.9600

loop_
_geom_torsion_atom_site_label_1
_geom_torsion_atom_site_label_2
_geom_torsion_atom_site_label_3
_geom_torsion_atom_site_label_4
_geom_torsion
N1 C1 C2 C3 -2.2(4)
C10 C1 C2 C3 172.3(4)
N1 C1 C2 C9 177.3(4)
C10 C1 C2 C9 -8.2(7)
C1 C2 C3 C8 -176.7(4)
C9 C2 C3 C8 3.8(7)
C1 C2 C3 C4 -0.3(4)
C9 C2 C3 C4 -179.8(4)
C8 C3 C4 N1 179.6(3)
C2 C3 C4 N1 2.7(4)
C8 C3 C4 C5 5.0(6)
C2 C3 C4 C5 -171.9(4)
N1 C4 C5 C6 -176.6(4)
C3 C4 C5 C6 -3.5(6)
C4 C5 C6 C7 -1.2(8)
C5 C6 C7 C8 4.5(8)
C6 C7 C8 C3 -3.0(7)
C4 C3 C8 C7 -1.7(6)
C2 C3 C8 C7 174.4(4)
C2 C1 C10 C11 179.0(4)
N1 C1 C10 C11 -7.0(5)
C2 C1 C10 C18 -5.9(6)
N1 C1 C10 C18 168.1(3)
C1 C10 C11 C12 -3.8(6)
C18 C10 C11 C12 -178.6(3)
C1 C10 C11 I1 178.0(3)
C18 C10 C11 I1 3.1(5)
C10 C11 C12 C17 5.7(6)
I1 C11 C12 C17 -176.1(3)
C10 C11 C12 C13 -173.0(4)
I1 C11 C12 C13 5.2(5)
C17 C12 C13 C14 -1.2(6)
C11 C12 C13 C14 177.5(4)
C12 C13 C14 C15 -1.9(7)
C13 C14 C15 C16 2.7(7)
C14 C15 C16 C17 -0.4(7)
C15 C16 C17 C12 -2.7(6)
C15 C16 C17 N1 178.5(4)
C13 C12 C17 C16 3.5(5)
C11 C12 C17 C16 -175.3(4)
C13 C12 C17 N1 -177.7(3)
C11 C12 C17 N1 3.5(5)
C11 C10 C18 C23 -94.2(5)
C1 C10 C18 C23 90.9(5)
C11 C10 C18 C19 87.5(5)
C1 C10 C18 C19 -87.4(5)
C23 C18 C19 C20 -0.4(6)
C10 C18 C19 C20 178.0(4)
C18 C19 C20 C21 -1.2(7)
C19 C20 C21 O1 -179.2(4)
C19 C20 C21 C22 1.5(7)
O1 C21 C22 C23 -179.5(4)
C20 C21 C22 C23 -0.3(7)
C19 C18 C23 C22 1.7(6)
C10 C18 C23 C22 -176.7(4)
C21 C22 C23 C18 -1.4(7)
N2 C25 C26 C27 -1.3(5)
C34 C25 C26 C27 174.5(4)
N2 C25 C26 C33 180.0(4)
C34 C25 C26 C33 -4.3(8)
C25 C26 C27 C28 -0.9(5)
C33 C26 C27 C28 177.9(4)
C25 C26 C27 C32 -177.8(5)
C33 C26 C27 C32 1.1(7)
C32 C27 C28 N2 -180.0(4)
C26 C27 C28 N2 2.8(5)
C32 C27 C28 C29 5.6(6)
C26 C27 C28 C29 -171.7(4)
N2 C28 C29 C30 -176.8(4)
C27 C28 C29 C30 -4.0(6)
C28 C29 C30 C31 -0.1(7)
C29 C30 C31 C32 2.7(8)
C30 C31 C32 C27 -1.1(7)
C28 C27 C32 C31 -3.0(7)
C26 C27 C32 C31 173.6(5)
C26 C25 C34 C35 174.8(4)
N2 C25 C34 C35 -9.7(6)
C26 C25 C34 C42 -5.6(7)
N2 C25 C34 C42 169.9(3)
C25 C34 C35 C36 -2.2(6)
C42 C34 C35 C36 178.2(4)
C25 C34 C35 I2 178.3(3)
C42 C34 C35 I2 -1.2(6)
C34 C35 C36 C37 -169.7(5)
I2 C35 C36 C37 9.7(6)
C34 C35 C36 C41 6.2(7)
I2 C35 C36 C41 -174.4(3)
C41 C36 C37 C38 0.5(8)
C35 C36 C37 C38 176.3(5)
C36 C37 C38 C39 -1.3(10)
C37 C38 C39 C40 1.8(9)
C38 C39 C40 C41 -1.5(8)
C39 C40 C41 N2 -177.7(4)
C39 C40 C41 C36 0.7(7)
C37 C36 C41 N2 178.3(4)
C35 C36 C41 N2 2.2(6)
C37 C36 C41 C40 -0.2(7)
C35 C36 C41 C40 -176.3(4)
C35 C34 C42 C47 91.0(5)
C25 C34 C42 C47 -88.6(5)
C35 C34 C42 C43 -88.2(6)
C25 C34 C42 C43 92.3(5)
C47 C42 C43 C44 0.8(7)
C34 C42 C43 C44 180.0(4)
C42 C43 C44 C45 -0.9(7)
C43 C44 C45 O2 180.0(4)
C43 C44 C45 C46 0.8(7)
O2 C45 C46 C47 -179.6(4)
C44 C45 C46 C47 -0.5(7)
C43 C42 C47 C46 -0.4(7)
C34 C42 C47 C46 -179.6(4)
C45 C46 C47 C42 0.3(7)
C5 C4 N1 C17 -19.0(7)
C3 C4 N1 C17 167.2(3)
C5 C4 N1 C1 169.7(4)
C3 C4 N1 C1 -4.0(4)
C16 C17 N1 C4 -6.0(6)
C12 C17 N1 C4 175.2(4)
C16 C17 N1 C1 164.3(4)
C12 C17 N1 C1 -14.5(5)
C2 C1 N1 C4 3.9(4)
C10 C1 N1 C4 -171.5(3)
C2 C1 N1 C17 -168.3(3)
C10 C1 N1 C17 16.4(5)
C40 C41 N2 C28 -1.3(7)
C36 C41 N2 C28 -179.8(4)
C40 C41 N2 C25 163.8(4)
C36 C41 N2 C25 -14.7(6)
C27 C28 N2 C41 163.3(4)
C29 C28 N2 C41 -23.2(7)
C27 C28 N2 C25 -3.5(4)
C29 C28 N2 C25 170.0(4)
C26 C25 N2 C41 -165.0(4)
C34 C25 N2 C41 18.5(5)
C26 C25 N2 C28 3.0(5)
C34 C25 N2 C28 -173.5(3)
C22 C21 O1 C24 -3.1(7)
C20 C21 O1 C24 177.7(5)
C46 C45 O2 C48 -0.3(6)
C44 C45 O2 C48 -179.4(4)
